data_1572846
loop_
_publ_author_name
'Balayan, Kajal'
'Sharma, Himanshu'
'Vanka, Kumar'
'Gonnade, Rajesh G.'
'Sen, Sakya S.'

_publ_section_title
;
 Uncovering diverse reactivity of NHCs with diazoalkane: C-H activation,
 C[double bond, length as m-dash]C bond formation, and access to
 N-heterocyclic methylenehydrazine.
;
_journal_issue 44
_journal_name_full 'Chemical science'
_journal_page_first 18387
_journal_page_last 18394
_journal_paper_doi 10.1039/d4sc05740f
_journal_volume 15
_journal_year 2024
_chemical_formula_moiety 'C34 H50 N4 O2 Si'
_chemical_formula_sum 'C34 H50 N4 O2 Si'
_chemical_formula_weight 574.87
_space_group_crystal_system monoclinic
_space_group_IT_number 14
_space_group_name_Hall '-P 2yn'
_space_group_name_H-M_alt 'P 1 21/n 1'
_atom_sites_solution_hydrogens geom
_audit_creation_method SHELXL-2018/3
_audit_update_record
;
2024-04-10 deposited with the CCDC.	2024-10-07 downloaded from the CCDC.
;
_cell_angle_alpha 90
_cell_angle_beta 95.043(2)
_cell_angle_gamma 90
_cell_formula_units_Z 4
_cell_length_a 9.8892(6)
_cell_length_b 15.8752(11)
_cell_length_c 21.8134(13)
_cell_measurement_reflns_used 9564
_cell_measurement_temperature 296(2)
_cell_measurement_theta_max 27.74
_cell_measurement_theta_min 2.27
_cell_volume 3411.3(4)
_computing_cell_refinement 'SAINT (Bruker, 2016)'
_computing_data_collection 'APEX3 (Bruker, 2016)'
_computing_data_reduction 'SAINT (Bruker, 2016)'
_computing_molecular_graphics 'Bruker SHELXTL, Mercury 2020.20'
_computing_publication_material 'Bruker SHELXTL'
_computing_structure_refinement 'SHELXL-2018/3 (Sheldrick, 2018)'
_computing_structure_solution 'SHELXT 2014/5 (Sheldrick, 2014)'
_diffrn_ambient_temperature 296(2)
_diffrn_detector 'Photon II CPAD Area Detector'
_diffrn_detector_area_resol_mean 7.39
_diffrn_measured_fraction_theta_full 0.999
_diffrn_measured_fraction_theta_max 0.998
_diffrn_measurement_device '\k-geometry diffractometer'
_diffrn_measurement_device_type 'Bruker D8 VENTURE Kappa Duo PHOTON II CPAD'
_diffrn_measurement_method '\f and \w scans'
_diffrn_radiation_monochromator 'multilayer mirrors'
_diffrn_radiation_type MoK\a
_diffrn_radiation_wavelength 0.71073
_diffrn_reflns_av_R_equivalents 0.1250
_diffrn_reflns_av_unetI/netI 0.0729
_diffrn_reflns_Laue_measured_fraction_full 0.999
_diffrn_reflns_Laue_measured_fraction_max 0.998
_diffrn_reflns_limit_h_max 13
_diffrn_reflns_limit_h_min -11
_diffrn_reflns_limit_k_max 21
_diffrn_reflns_limit_k_min -21
_diffrn_reflns_limit_l_max 27
_diffrn_reflns_limit_l_min -29
_diffrn_reflns_number 100908
_diffrn_reflns_point_group_measured_fraction_full 0.999
_diffrn_reflns_point_group_measured_fraction_max 0.998
_diffrn_reflns_theta_full 25.242
_diffrn_reflns_theta_max 28.346
_diffrn_reflns_theta_min 2.194
_diffrn_source 'micro-focus sealed tube'
_diffrn_source_type 'Incoatech I\mS HB'
_exptl_absorpt_coefficient_mu 0.103
_exptl_absorpt_correction_T_max 0.1525
_exptl_absorpt_correction_T_min 0.1209
_exptl_absorpt_correction_type multi-scan
_exptl_absorpt_process_details
;
 SADABS 2016/2: Krause, L., Herbst-Irmer, R., Sheldrick G.M. & Stalke D.,
 J. Appl. Cryst. 48 (2015) 3-10
;
_exptl_crystal_colour yellow
_exptl_crystal_density_diffrn 1.119
_exptl_crystal_description plate
_exptl_crystal_F_000 1248
_exptl_crystal_size_max 0.35
_exptl_crystal_size_mid 0.22
_exptl_crystal_size_min 0.12
_refine_diff_density_max 0.436
_refine_diff_density_min -0.382
_refine_diff_density_rms 0.064
_refine_ls_extinction_method none
_refine_ls_goodness_of_fit_ref 1.025
_refine_ls_hydrogen_treatment constr
_refine_ls_matrix_type full
_refine_ls_number_parameters 383
_refine_ls_number_reflns 8490
_refine_ls_number_restraints 0
_refine_ls_restrained_S_all 1.025
_refine_ls_R_factor_all 0.1194
_refine_ls_R_factor_gt 0.0633
_refine_ls_shift/su_max 0.000
_refine_ls_shift/su_mean 0.000
_refine_ls_structure_factor_coef Fsqd
_refine_ls_weighting_details 'w=1/[\s^2^(Fo^2^)+(0.0417P)^2^+3.9259P] where P=(Fo^2^+2Fc^2^)/3'
_refine_ls_weighting_scheme calc
_refine_ls_wR_factor_gt 0.1185
_refine_ls_wR_factor_ref 0.1397
_reflns_Friedel_coverage 0.000
_reflns_number_gt 5534
_reflns_number_total 8490
_reflns_threshold_expression 'I > 2\s(I)'
_cod_data_source_file d4sc05740f2.cif
_cod_data_source_block mo_KB_09032024_0m_a
_cod_depositor_comments
;
The following automatic conversions were performed:

data name '__reflns_special_details' was replaced with
'_reflns_special_details'.

Automatic conversion script
Id: cif_correct_tags 8170 2020-07-09 18:12:32Z antanas 

 Adding full bibliography for 1572840--1572853.cif.
;
_cod_original_sg_symbol_H-M 'P 21/n'
_cod_database_code 1572846
_shelx_shelxl_version_number 2018/3
_shelx_space_group_comment
;
The symmetry employed for this shelxl refinement is uniquely defined
by the following loop, which should always be used as a source of
symmetry information in preference to the above space-group names.
They are only intended as comments.
;

loop_
_space_group_symop_operation_xyz
'x, y, z'
'-x+1/2, y+1/2, -z+1/2'
'-x, -y, -z'
'x-1/2, -y-1/2, z-1/2'

loop_
_atom_site_label
_atom_site_type_symbol
_atom_site_fract_x
_atom_site_fract_y
_atom_site_fract_z
_atom_site_U_iso_or_equiv
_atom_site_adp_type
_atom_site_occupancy
_atom_site_site_symmetry_order
_atom_site_calc_flag
_atom_site_refinement_flags_posn
_atom_site_refinement_flags_adp
_atom_site_refinement_flags_occupancy
_atom_site_disorder_assembly
_atom_site_disorder_group
Si1 Si 0.28849(6) 0.82966(4) 0.11003(3) 0.01966(15) Uani 1 1 d . . . . .
O1 O 0.62615(16) 0.65177(10) 0.45943(6) 0.0227(4) Uani 1 1 d . . . . .
O2 O 0.66919(16) 0.49659(10) 0.28093(7) 0.0224(4) Uani 1 1 d . . . . .
N1 N 0.56480(16) 0.62369(10) 0.27458(7) 0.0115(3) Uani 1 1 d . . . . .
N2 N 0.54357(16) 0.70194(10) 0.36676(7) 0.0109(3) Uani 1 1 d . . . . .
N3 N 0.44716(17) 0.75664(11) 0.27838(7) 0.0152(4) Uani 1 1 d . . . . .
N4 N 0.38661(18) 0.75018(12) 0.21787(8) 0.0177(4) Uani 1 1 d . . . . .
C1 C 0.51520(19) 0.69523(13) 0.30251(9) 0.0113(4) Uani 1 1 d . . . . .
C2 C 0.6185(2) 0.64552(13) 0.40369(9) 0.0127(4) Uani 1 1 d . . . . .
C3 C 0.6967(2) 0.57927(13) 0.37213(9) 0.0149(4) Uani 1 1 d . . . . .
C4 C 0.6409(2) 0.56076(13) 0.30675(9) 0.0146(4) Uani 1 1 d . . . . .
C5 C 0.7045(3) 0.49884(14) 0.41038(10) 0.0237(5) Uani 1 1 d . . . . .
H5A H 0.758979 0.457982 0.391400 0.036 Uiso 1 1 calc R U . . .
H5B H 0.614730 0.476759 0.412755 0.036 Uiso 1 1 calc R U . . .
H5C H 0.744651 0.511094 0.451070 0.036 Uiso 1 1 calc R U . . .
C6 C 0.8414(2) 0.61434(16) 0.36760(10) 0.0243(5) Uani 1 1 d . . . . .
H6A H 0.894853 0.573425 0.348112 0.036 Uiso 1 1 calc R U . . .
H6B H 0.882786 0.626135 0.408159 0.036 Uiso 1 1 calc R U . . .
H6C H 0.836352 0.665217 0.343729 0.036 Uiso 1 1 calc R U . . .
C7 C 0.5502(2) 0.61339(13) 0.20753(9) 0.0119(4) Uani 1 1 d . . . . .
C8 C 0.4510(2) 0.55814(13) 0.18136(9) 0.0136(4) Uani 1 1 d . . . . .
C9 C 0.4438(2) 0.54751(14) 0.11772(9) 0.0170(4) Uani 1 1 d . . . . .
H9 H 0.378871 0.511451 0.098696 0.020 Uiso 1 1 calc R U . . .
C10 C 0.5313(2) 0.58960(14) 0.08249(9) 0.0192(5) Uani 1 1 d . . . . .
H10 H 0.524198 0.582203 0.040033 0.023 Uiso 1 1 calc R U . . .
C11 C 0.6293(2) 0.64257(14) 0.10985(9) 0.0166(4) Uani 1 1 d . . . . .
H11 H 0.688100 0.670116 0.085521 0.020 Uiso 1 1 calc R U . . .
C12 C 0.6420(2) 0.65559(13) 0.17323(9) 0.0128(4) Uani 1 1 d . . . . .
C13 C 0.7547(2) 0.71150(13) 0.20263(10) 0.0162(4) Uani 1 1 d . . . . .
H13 H 0.734380 0.723492 0.244928 0.019 Uiso 1 1 calc R U . . .
C14 C 0.8903(2) 0.66494(15) 0.20551(11) 0.0238(5) Uani 1 1 d . . . . .
H14A H 0.959939 0.699535 0.226043 0.036 Uiso 1 1 calc R U . . .
H14B H 0.912894 0.652859 0.164506 0.036 Uiso 1 1 calc R U . . .
H14C H 0.883438 0.613195 0.227789 0.036 Uiso 1 1 calc R U . . .
C15 C 0.7637(3) 0.79555(15) 0.16905(12) 0.0282(5) Uani 1 1 d . . . . .
H15A H 0.828296 0.831358 0.191814 0.042 Uiso 1 1 calc R U . . .
H15B H 0.676303 0.822241 0.165521 0.042 Uiso 1 1 calc R U . . .
H15C H 0.792336 0.785826 0.128711 0.042 Uiso 1 1 calc R U . . .
C16 C 0.3546(2) 0.51062(14) 0.21890(10) 0.0173(5) Uani 1 1 d . . . . .
H16 H 0.379121 0.523397 0.262413 0.021 Uiso 1 1 calc R U . . .
C17 C 0.2075(2) 0.53917(17) 0.20305(11) 0.0278(6) Uani 1 1 d . . . . .
H17A H 0.149453 0.511325 0.229688 0.042 Uiso 1 1 calc R U . . .
H17B H 0.179655 0.525039 0.161040 0.042 Uiso 1 1 calc R U . . .
H17C H 0.201432 0.599011 0.208491 0.042 Uiso 1 1 calc R U . . .
C18 C 0.3682(3) 0.41539(15) 0.21027(11) 0.0264(5) Uani 1 1 d . . . . .
H18A H 0.310412 0.386594 0.236555 0.040 Uiso 1 1 calc R U . . .
H18B H 0.460717 0.398846 0.220681 0.040 Uiso 1 1 calc R U . . .
H18C H 0.341922 0.401005 0.168151 0.040 Uiso 1 1 calc R U . . .
C19 C 0.4783(2) 0.77003(13) 0.39765(9) 0.0121(4) Uani 1 1 d . . . . .
C20 C 0.3494(2) 0.75576(14) 0.41762(9) 0.0154(4) Uani 1 1 d . . . . .
C21 C 0.2921(2) 0.82012(15) 0.44955(10) 0.0212(5) Uani 1 1 d . . . . .
H21 H 0.206425 0.812670 0.463163 0.025 Uiso 1 1 calc R U . . .
C22 C 0.3597(2) 0.89473(15) 0.46148(10) 0.0251(5) Uani 1 1 d . . . . .
H22 H 0.320134 0.936777 0.483628 0.030 Uiso 1 1 calc R U . . .
C23 C 0.4862(2) 0.90760(14) 0.44071(10) 0.0233(5) Uani 1 1 d . . . . .
H23 H 0.530316 0.958666 0.448701 0.028 Uiso 1 1 calc R U . . .
C24 C 0.5487(2) 0.84544(13) 0.40800(9) 0.0168(5) Uani 1 1 d . . . . .
C25 C 0.6860(2) 0.86055(14) 0.38448(10) 0.0212(5) Uani 1 1 d . . . . .
H25 H 0.704827 0.813262 0.357627 0.025 Uiso 1 1 calc R U . . .
C26 C 0.6863(3) 0.94116(18) 0.34615(12) 0.0379(7) Uani 1 1 d . . . . .
H26A H 0.772150 0.946784 0.329153 0.057 Uiso 1 1 calc R U . . .
H26B H 0.671967 0.988854 0.371858 0.057 Uiso 1 1 calc R U . . .
H26C H 0.614976 0.938477 0.313387 0.057 Uiso 1 1 calc R U . . .
C27 C 0.7989(2) 0.86312(18) 0.43714(12) 0.0328(6) Uani 1 1 d . . . . .
H27A H 0.884750 0.871522 0.420653 0.049 Uiso 1 1 calc R U . . .
H27B H 0.800450 0.810846 0.459314 0.049 Uiso 1 1 calc R U . . .
H27C H 0.782316 0.908617 0.464490 0.049 Uiso 1 1 calc R U . . .
C28 C 0.2729(2) 0.67461(15) 0.40302(10) 0.0203(5) Uani 1 1 d . . . . .
H28 H 0.338198 0.633164 0.390135 0.024 Uiso 1 1 calc R U . . .
C29 C 0.2104(3) 0.63875(18) 0.45902(12) 0.0385(7) Uani 1 1 d . . . . .
H29A H 0.170812 0.584778 0.448842 0.058 Uiso 1 1 calc R U . . .
H29B H 0.141514 0.676379 0.471034 0.058 Uiso 1 1 calc R U . . .
H29C H 0.279709 0.632531 0.492408 0.058 Uiso 1 1 calc R U . . .
C30 C 0.1648(3) 0.68706(17) 0.34946(11) 0.0329(6) Uani 1 1 d . . . . .
H30A H 0.124326 0.633745 0.338003 0.049 Uiso 1 1 calc R U . . .
H30B H 0.205923 0.710475 0.315010 0.049 Uiso 1 1 calc R U . . .
H30C H 0.096227 0.724790 0.361652 0.049 Uiso 1 1 calc R U . . .
C31 C 0.3807(2) 0.82003(14) 0.18886(10) 0.0197(5) Uani 1 1 d . . . . .
H31 H 0.422975 0.867223 0.207093 0.024 Uiso 1 1 calc R U . . .
C32 C 0.1781(3) 0.92431(17) 0.11228(11) 0.0347(6) Uani 1 1 d . . . . .
H32A H 0.138101 0.936515 0.071542 0.052 Uiso 1 1 calc R U . . .
H32B H 0.231487 0.971529 0.127579 0.052 Uiso 1 1 calc R U . . .
H32C H 0.107588 0.913712 0.138880 0.052 Uiso 1 1 calc R U . . .
C33 C 0.4200(3) 0.84671(18) 0.05547(11) 0.0319(6) Uani 1 1 d . . . . .
H33A H 0.376932 0.854137 0.014646 0.048 Uiso 1 1 calc R U . . .
H33B H 0.479187 0.798715 0.056212 0.048 Uiso 1 1 calc R U . . .
H33C H 0.471878 0.896101 0.067355 0.048 Uiso 1 1 calc R U . . .
C34 C 0.1867(3) 0.73384(17) 0.09216(11) 0.0303(6) Uani 1 1 d . . . . .
H34A H 0.136788 0.740011 0.052649 0.045 Uiso 1 1 calc R U . . .
H34B H 0.124586 0.725699 0.123057 0.045 Uiso 1 1 calc R U . . .
H34C H 0.245950 0.685990 0.091481 0.045 Uiso 1 1 calc R U . . .

loop_
_atom_site_aniso_label
_atom_site_aniso_U_11
_atom_site_aniso_U_22
_atom_site_aniso_U_33
_atom_site_aniso_U_23
_atom_site_aniso_U_13
_atom_site_aniso_U_12
Si1 0.0223(3) 0.0235(3) 0.0130(3) 0.0037(3) 0.0005(2) 0.0065(3)
O1 0.0308(9) 0.0252(9) 0.0114(7) -0.0001(6) -0.0026(6) 0.0088(7)
O2 0.0342(9) 0.0151(8) 0.0170(8) -0.0026(6) -0.0034(7) 0.0090(7)
N1 0.0143(8) 0.0108(9) 0.0091(8) -0.0003(6) -0.0016(6) 0.0008(7)
N2 0.0127(8) 0.0101(8) 0.0100(8) -0.0004(7) 0.0012(6) 0.0001(7)
N3 0.0178(9) 0.0165(9) 0.0109(8) -0.0004(7) -0.0007(7) 0.0025(7)
N4 0.0192(9) 0.0221(10) 0.0116(8) -0.0015(7) 0.0002(7) 0.0065(8)
C1 0.0110(9) 0.0112(10) 0.0118(9) 0.0000(8) 0.0006(7) -0.0026(8)
C2 0.0124(10) 0.0108(10) 0.0144(10) -0.0001(8) -0.0019(8) -0.0014(8)
C3 0.0171(10) 0.0134(11) 0.0135(10) -0.0005(8) -0.0023(8) 0.0025(9)
C4 0.0139(10) 0.0144(11) 0.0155(10) 0.0008(8) 0.0006(8) -0.0007(8)
C5 0.0353(14) 0.0170(12) 0.0177(11) 0.0021(9) -0.0046(9) 0.0049(10)
C6 0.0156(11) 0.0349(14) 0.0219(12) -0.0012(10) -0.0006(9) 0.0008(10)
C7 0.0158(10) 0.0096(10) 0.0098(9) -0.0014(8) -0.0009(7) 0.0058(8)
C8 0.0142(10) 0.0124(10) 0.0138(10) -0.0007(8) -0.0006(8) 0.0031(8)
C9 0.0171(10) 0.0170(11) 0.0160(10) -0.0045(9) -0.0040(8) -0.0002(9)
C10 0.0238(12) 0.0236(12) 0.0101(10) -0.0013(9) 0.0012(8) 0.0045(10)
C11 0.0181(11) 0.0160(11) 0.0164(10) 0.0017(8) 0.0051(8) 0.0013(9)
C12 0.0135(10) 0.0103(10) 0.0144(10) 0.0004(8) 0.0003(8) 0.0015(8)
C13 0.0162(10) 0.0163(11) 0.0164(10) -0.0002(9) 0.0039(8) -0.0039(9)
C14 0.0179(11) 0.0255(13) 0.0274(12) -0.0016(10) -0.0008(9) -0.0034(10)
C15 0.0309(13) 0.0179(12) 0.0351(14) 0.0015(11) -0.0004(11) -0.0078(11)
C16 0.0193(11) 0.0174(11) 0.0150(10) -0.0020(9) 0.0008(8) -0.0051(9)
C17 0.0191(12) 0.0316(15) 0.0333(13) 0.0008(11) 0.0053(10) -0.0041(10)
C18 0.0331(14) 0.0188(12) 0.0273(13) 0.0011(10) 0.0032(10) -0.0064(11)
C19 0.0166(10) 0.0115(10) 0.0077(9) 0.0001(8) -0.0017(7) 0.0039(8)
C20 0.0168(10) 0.0186(11) 0.0103(9) 0.0017(8) -0.0012(8) 0.0023(9)
C21 0.0203(11) 0.0279(13) 0.0154(10) -0.0005(9) 0.0022(9) 0.0065(10)
C22 0.0310(13) 0.0245(13) 0.0196(11) -0.0094(10) 0.0003(10) 0.0120(11)
C23 0.0355(14) 0.0139(12) 0.0191(11) -0.0054(9) -0.0056(10) 0.0006(10)
C24 0.0226(11) 0.0148(11) 0.0123(10) 0.0007(8) -0.0030(8) 0.0008(9)
C25 0.0255(12) 0.0164(11) 0.0214(11) -0.0033(9) 0.0000(9) -0.0081(9)
C26 0.0370(15) 0.0389(16) 0.0369(15) 0.0156(13) -0.0026(12) -0.0142(13)
C27 0.0243(13) 0.0402(16) 0.0331(14) 0.0084(12) -0.0023(11) -0.0028(12)
C28 0.0160(11) 0.0210(12) 0.0244(11) 0.0018(9) 0.0040(9) -0.0001(9)
C29 0.0419(16) 0.0400(17) 0.0342(15) 0.0125(13) 0.0065(12) -0.0086(13)
C30 0.0281(13) 0.0411(17) 0.0286(13) 0.0022(12) -0.0024(10) -0.0155(12)
C31 0.0223(11) 0.0195(12) 0.0170(10) 0.0013(9) 0.0002(9) 0.0042(9)
C32 0.0439(16) 0.0358(16) 0.0231(13) 0.0041(11) -0.0037(11) 0.0192(13)
C33 0.0279(13) 0.0480(17) 0.0194(12) 0.0087(11) 0.0000(10) -0.0019(12)
C34 0.0315(14) 0.0353(15) 0.0232(12) 0.0077(11) -0.0019(10) -0.0007(12)

loop_
_atom_type_symbol
_atom_type_description
_atom_type_scat_dispersion_real
_atom_type_scat_dispersion_imag
_atom_type_scat_source
C C 0.0033 0.0016 'International Tables Vol C Tables 4.2.6.8 and 6.1.1.4'
H H 0.0000 0.0000 'International Tables Vol C Tables 4.2.6.8 and 6.1.1.4'
N N 0.0061 0.0033 'International Tables Vol C Tables 4.2.6.8 and 6.1.1.4'
O O 0.0106 0.0060 'International Tables Vol C Tables 4.2.6.8 and 6.1.1.4'
Si Si 0.0817 0.0704 'International Tables Vol C Tables 4.2.6.8 and 6.1.1.4'

loop_
_geom_angle_atom_site_label_1
_geom_angle_atom_site_label_2
_geom_angle_atom_site_label_3
_geom_angle
_geom_angle_site_symmetry_1
_geom_angle_site_symmetry_3
_geom_angle_publ_flag
C34 Si1 C33 112.58(12) . . ?
C34 Si1 C32 111.14(13) . . ?
C33 Si1 C32 110.16(13) . . ?
C34 Si1 C31 109.73(11) . . ?
C33 Si1 C31 106.67(11) . . ?
C32 Si1 C31 106.27(11) . . ?
C1 N1 C4 123.67(16) . . ?
C1 N1 C7 121.20(16) . . ?
C4 N1 C7 114.92(16) . . ?
C2 N2 C1 125.65(17) . . ?
C2 N2 C19 116.76(15) . . ?
C1 N2 C19 117.34(16) . . ?
C1 N3 N4 119.95(17) . . ?
C31 N4 N3 113.57(18) . . ?
N3 C1 N1 129.46(18) . . ?
N3 C1 N2 113.92(17) . . ?
N1 C1 N2 116.62(17) . . ?
O1 C2 N2 121.01(18) . . ?
O1 C2 C3 121.63(18) . . ?
N2 C2 C3 117.26(17) . . ?
C2 C3 C4 114.00(17) . . ?
C2 C3 C5 109.74(17) . . ?
C4 C3 C5 110.50(18) . . ?
C2 C3 C6 107.03(17) . . ?
C4 C3 C6 105.84(17) . . ?
C5 C3 C6 109.53(18) . . ?
O2 C4 N1 120.24(18) . . ?
O2 C4 C3 121.53(19) . . ?
N1 C4 C3 117.98(17) . . ?
C3 C5 H5A 109.5 . . ?
C3 C5 H5B 109.5 . . ?
H5A C5 H5B 109.5 . . ?
C3 C5 H5C 109.5 . . ?
H5A C5 H5C 109.5 . . ?
H5B C5 H5C 109.5 . . ?
C3 C6 H6A 109.5 . . ?
C3 C6 H6B 109.5 . . ?
H6A C6 H6B 109.5 . . ?
C3 C6 H6C 109.5 . . ?
H6A C6 H6C 109.5 . . ?
H6B C6 H6C 109.5 . . ?
C12 C7 C8 123.17(18) . . ?
C12 C7 N1 117.98(17) . . ?
C8 C7 N1 118.73(17) . . ?
C9 C8 C7 117.05(19) . . ?
C9 C8 C16 119.94(18) . . ?
C7 C8 C16 123.00(18) . . ?
C10 C9 C8 121.1(2) . . ?
C10 C9 H9 119.5 . . ?
C8 C9 H9 119.5 . . ?
C11 C10 C9 120.39(19) . . ?
C11 C10 H10 119.8 . . ?
C9 C10 H10 119.8 . . ?
C10 C11 C12 121.25(19) . . ?
C10 C11 H11 119.4 . . ?
C12 C11 H11 119.4 . . ?
C11 C12 C7 117.04(19) . . ?
C11 C12 C13 120.24(18) . . ?
C7 C12 C13 122.70(18) . . ?
C12 C13 C14 110.07(18) . . ?
C12 C13 C15 112.26(18) . . ?
C14 C13 C15 110.70(18) . . ?
C12 C13 H13 107.9 . . ?
C14 C13 H13 107.9 . . ?
C15 C13 H13 107.9 . . ?
C13 C14 H14A 109.5 . . ?
C13 C14 H14B 109.5 . . ?
H14A C14 H14B 109.5 . . ?
C13 C14 H14C 109.5 . . ?
H14A C14 H14C 109.5 . . ?
H14B C14 H14C 109.5 . . ?
C13 C15 H15A 109.5 . . ?
C13 C15 H15B 109.5 . . ?
H15A C15 H15B 109.5 . . ?
C13 C15 H15C 109.5 . . ?
H15A C15 H15C 109.5 . . ?
H15B C15 H15C 109.5 . . ?
C8 C16 C18 111.07(18) . . ?
C8 C16 C17 111.17(18) . . ?
C18 C16 C17 110.86(19) . . ?
C8 C16 H16 107.9 . . ?
C18 C16 H16 107.9 . . ?
C17 C16 H16 107.9 . . ?
C16 C17 H17A 109.5 . . ?
C16 C17 H17B 109.5 . . ?
H17A C17 H17B 109.5 . . ?
C16 C17 H17C 109.5 . . ?
H17A C17 H17C 109.5 . . ?
H17B C17 H17C 109.5 . . ?
C16 C18 H18A 109.5 . . ?
C16 C18 H18B 109.5 . . ?
H18A C18 H18B 109.5 . . ?
C16 C18 H18C 109.5 . . ?
H18A C18 H18C 109.5 . . ?
H18B C18 H18C 109.5 . . ?
C24 C19 C20 122.97(19) . . ?
C24 C19 N2 118.51(18) . . ?
C20 C19 N2 118.48(18) . . ?
C21 C20 C19 117.4(2) . . ?
C21 C20 C28 121.00(19) . . ?
C19 C20 C28 121.57(19) . . ?
C22 C21 C20 121.2(2) . . ?
C22 C21 H21 119.4 . . ?
C20 C21 H21 119.4 . . ?
C21 C22 C23 120.3(2) . . ?
C21 C22 H22 119.9 . . ?
C23 C22 H22 119.9 . . ?
C22 C23 C24 121.2(2) . . ?
C22 C23 H23 119.4 . . ?
C24 C23 H23 119.4 . . ?
C19 C24 C23 116.9(2) . . ?
C19 C24 C25 122.17(19) . . ?
C23 C24 C25 120.9(2) . . ?
C24 C25 C26 111.3(2) . . ?
C24 C25 C27 111.53(19) . . ?
C26 C25 C27 110.6(2) . . ?
C24 C25 H25 107.7 . . ?
C26 C25 H25 107.7 . . ?
C27 C25 H25 107.7 . . ?
C25 C26 H26A 109.5 . . ?
C25 C26 H26B 109.5 . . ?
H26A C26 H26B 109.5 . . ?
C25 C26 H26C 109.5 . . ?
H26A C26 H26C 109.5 . . ?
H26B C26 H26C 109.5 . . ?
C25 C27 H27A 109.5 . . ?
C25 C27 H27B 109.5 . . ?
H27A C27 H27B 109.5 . . ?
C25 C27 H27C 109.5 . . ?
H27A C27 H27C 109.5 . . ?
H27B C27 H27C 109.5 . . ?
C20 C28 C30 110.75(19) . . ?
C20 C28 C29 112.27(19) . . ?
C30 C28 C29 110.8(2) . . ?
C20 C28 H28 107.6 . . ?
C30 C28 H28 107.6 . . ?
C29 C28 H28 107.6 . . ?
C28 C29 H29A 109.5 . . ?
C28 C29 H29B 109.5 . . ?
H29A C29 H29B 109.5 . . ?
C28 C29 H29C 109.5 . . ?
H29A C29 H29C 109.5 . . ?
H29B C29 H29C 109.5 . . ?
C28 C30 H30A 109.5 . . ?
C28 C30 H30B 109.5 . . ?
H30A C30 H30B 109.5 . . ?
C28 C30 H30C 109.5 . . ?
H30A C30 H30C 109.5 . . ?
H30B C30 H30C 109.5 . . ?
N4 C31 Si1 121.44(17) . . ?
N4 C31 H31 119.3 . . ?
Si1 C31 H31 119.3 . . ?
Si1 C32 H32A 109.5 . . ?
Si1 C32 H32B 109.5 . . ?
H32A C32 H32B 109.5 . . ?
Si1 C32 H32C 109.5 . . ?
H32A C32 H32C 109.5 . . ?
H32B C32 H32C 109.5 . . ?
Si1 C33 H33A 109.5 . . ?
Si1 C33 H33B 109.5 . . ?
H33A C33 H33B 109.5 . . ?
Si1 C33 H33C 109.5 . . ?
H33A C33 H33C 109.5 . . ?
H33B C33 H33C 109.5 . . ?
Si1 C34 H34A 109.5 . . ?
Si1 C34 H34B 109.5 . . ?
H34A C34 H34B 109.5 . . ?
Si1 C34 H34C 109.5 . . ?
H34A C34 H34C 109.5 . . ?
H34B C34 H34C 109.5 . . ?

loop_
_geom_bond_atom_site_label_1
_geom_bond_atom_site_label_2
_geom_bond_distance
_geom_bond_site_symmetry_2
_geom_bond_publ_flag
Si1 C34 1.846(3) . ?
Si1 C33 1.859(2) . ?
Si1 C32 1.861(3) . ?
Si1 C31 1.881(2) . ?
O1 C2 1.215(2) . ?
O2 C4 1.209(2) . ?
N1 C1 1.398(3) . ?
N1 C4 1.401(3) . ?
N1 C7 1.466(2) . ?
N2 C2 1.377(3) . ?
N2 C1 1.409(2) . ?
N2 C19 1.455(2) . ?
N3 C1 1.272(3) . ?
N3 N4 1.404(2) . ?
N4 C31 1.275(3) . ?
C2 C3 1.507(3) . ?
C3 C4 1.512(3) . ?
C3 C5 1.523(3) . ?
C3 C6 1.546(3) . ?
C5 H5A 0.9600 . ?
C5 H5B 0.9600 . ?
C5 H5C 0.9600 . ?
C6 H6A 0.9600 . ?
C6 H6B 0.9600 . ?
C6 H6C 0.9600 . ?
C7 C12 1.397(3) . ?
C7 C8 1.400(3) . ?
C8 C9 1.394(3) . ?
C8 C16 1.512(3) . ?
C9 C10 1.380(3) . ?
C9 H9 0.9300 . ?
C10 C11 1.379(3) . ?
C10 H10 0.9300 . ?
C11 C12 1.393(3) . ?
C11 H11 0.9300 . ?
C12 C13 1.522(3) . ?
C13 C14 1.528(3) . ?
C13 C15 1.529(3) . ?
C13 H13 0.9800 . ?
C14 H14A 0.9600 . ?
C14 H14B 0.9600 . ?
C14 H14C 0.9600 . ?
C15 H15A 0.9600 . ?
C15 H15B 0.9600 . ?
C15 H15C 0.9600 . ?
C16 C18 1.531(3) . ?
C16 C17 1.533(3) . ?
C16 H16 0.9800 . ?
C17 H17A 0.9600 . ?
C17 H17B 0.9600 . ?
C17 H17C 0.9600 . ?
C18 H18A 0.9600 . ?
C18 H18B 0.9600 . ?
C18 H18C 0.9600 . ?
C19 C24 1.394(3) . ?
C19 C20 1.401(3) . ?
C20 C21 1.385(3) . ?
C20 C28 1.513(3) . ?
C21 C22 1.373(3) . ?
C21 H21 0.9300 . ?
C22 C23 1.383(3) . ?
C22 H22 0.9300 . ?
C23 C24 1.394(3) . ?
C23 H23 0.9300 . ?
C24 C25 1.512(3) . ?
C25 C26 1.529(3) . ?
C25 C27 1.530(3) . ?
C25 H25 0.9800 . ?
C26 H26A 0.9600 . ?
C26 H26B 0.9600 . ?
C26 H26C 0.9600 . ?
C27 H27A 0.9600 . ?
C27 H27B 0.9600 . ?
C27 H27C 0.9600 . ?
C28 C30 1.525(3) . ?
C28 C29 1.527(3) . ?
C28 H28 0.9800 . ?
C29 H29A 0.9600 . ?
C29 H29B 0.9600 . ?
C29 H29C 0.9600 . ?
C30 H30A 0.9600 . ?
C30 H30B 0.9600 . ?
C30 H30C 0.9600 . ?
C31 H31 0.9300 . ?
C32 H32A 0.9600 . ?
C32 H32B 0.9600 . ?
C32 H32C 0.9600 . ?
C33 H33A 0.9600 . ?
C33 H33B 0.9600 . ?
C33 H33C 0.9600 . ?
C34 H34A 0.9600 . ?
C34 H34B 0.9600 . ?
C34 H34C 0.9600 . ?

loop_
_geom_torsion_atom_site_label_1
_geom_torsion_atom_site_label_2
_geom_torsion_atom_site_label_3
_geom_torsion_atom_site_label_4
_geom_torsion
_geom_torsion_site_symmetry_1
_geom_torsion_site_symmetry_2
_geom_torsion_site_symmetry_3
_geom_torsion_site_symmetry_4
_geom_torsion_publ_flag
C1 N3 N4 C31 -147.7(2) . . . . ?
N4 N3 C1 N1 14.0(3) . . . . ?
N4 N3 C1 N2 -166.19(16) . . . . ?
C4 N1 C1 N3 179.0(2) . . . . ?
C7 N1 C1 N3 4.6(3) . . . . ?
C4 N1 C1 N2 -0.9(3) . . . . ?
C7 N1 C1 N2 -175.29(17) . . . . ?
C2 N2 C1 N3 -178.02(18) . . . . ?
C19 N2 C1 N3 7.9(3) . . . . ?
C2 N2 C1 N1 1.8(3) . . . . ?
C19 N2 C1 N1 -172.25(16) . . . . ?
C1 N2 C2 O1 -172.36(19) . . . . ?
C19 N2 C2 O1 1.8(3) . . . . ?
C1 N2 C2 C3 11.2(3) . . . . ?
C19 N2 C2 C3 -174.72(17) . . . . ?
O1 C2 C3 C4 160.1(2) . . . . ?
N2 C2 C3 C4 -23.5(3) . . . . ?
O1 C2 C3 C5 35.5(3) . . . . ?
N2 C2 C3 C5 -148.00(18) . . . . ?
O1 C2 C3 C6 -83.2(2) . . . . ?
N2 C2 C3 C6 93.2(2) . . . . ?
C1 N1 C4 O2 172.64(19) . . . . ?
C7 N1 C4 O2 -12.6(3) . . . . ?
C1 N1 C4 C3 -13.0(3) . . . . ?
C7 N1 C4 C3 161.73(17) . . . . ?
C2 C3 C4 O2 -161.2(2) . . . . ?
C5 C3 C4 O2 -37.1(3) . . . . ?
C6 C3 C4 O2 81.4(2) . . . . ?
C2 C3 C4 N1 24.5(3) . . . . ?
C5 C3 C4 N1 148.65(19) . . . . ?
C6 C3 C4 N1 -92.8(2) . . . . ?
C1 N1 C7 C12 80.1(2) . . . . ?
C4 N1 C7 C12 -94.8(2) . . . . ?
C1 N1 C7 C8 -103.7(2) . . . . ?
C4 N1 C7 C8 81.4(2) . . . . ?
C12 C7 C8 C9 -1.6(3) . . . . ?
N1 C7 C8 C9 -177.55(17) . . . . ?
C12 C7 C8 C16 178.15(19) . . . . ?
N1 C7 C8 C16 2.2(3) . . . . ?
C7 C8 C9 C10 0.2(3) . . . . ?
C16 C8 C9 C10 -179.5(2) . . . . ?
C8 C9 C10 C11 0.8(3) . . . . ?
C9 C10 C11 C12 -0.6(3) . . . . ?
C10 C11 C12 C7 -0.7(3) . . . . ?
C10 C11 C12 C13 177.45(19) . . . . ?
C8 C7 C12 C11 1.8(3) . . . . ?
N1 C7 C12 C11 177.79(17) . . . . ?
C8 C7 C12 C13 -176.31(19) . . . . ?
N1 C7 C12 C13 -0.3(3) . . . . ?
C11 C12 C13 C14 -75.6(2) . . . . ?
C7 C12 C13 C14 102.4(2) . . . . ?
C11 C12 C13 C15 48.2(3) . . . . ?
C7 C12 C13 C15 -133.8(2) . . . . ?
C9 C8 C16 C18 58.4(3) . . . . ?
C7 C8 C16 C18 -121.3(2) . . . . ?
C9 C8 C16 C17 -65.6(3) . . . . ?
C7 C8 C16 C17 114.7(2) . . . . ?
C2 N2 C19 C24 91.0(2) . . . . ?
C1 N2 C19 C24 -94.4(2) . . . . ?
C2 N2 C19 C20 -86.8(2) . . . . ?
C1 N2 C19 C20 87.9(2) . . . . ?
C24 C19 C20 C21 -0.7(3) . . . . ?
N2 C19 C20 C21 176.93(17) . . . . ?
C24 C19 C20 C28 177.11(19) . . . . ?
N2 C19 C20 C28 -5.3(3) . . . . ?
C19 C20 C21 C22 -0.4(3) . . . . ?
C28 C20 C21 C22 -178.3(2) . . . . ?
C20 C21 C22 C23 1.1(3) . . . . ?
C21 C22 C23 C24 -0.7(3) . . . . ?
C20 C19 C24 C23 1.1(3) . . . . ?
N2 C19 C24 C23 -176.56(18) . . . . ?
C20 C19 C24 C25 -178.19(19) . . . . ?
N2 C19 C24 C25 4.2(3) . . . . ?
C22 C23 C24 C19 -0.3(3) . . . . ?
C22 C23 C24 C25 178.9(2) . . . . ?
C19 C24 C25 C26 125.9(2) . . . . ?
C23 C24 C25 C26 -53.4(3) . . . . ?
C19 C24 C25 C27 -110.1(2) . . . . ?
C23 C24 C25 C27 70.7(3) . . . . ?
C21 C20 C28 C30 76.8(3) . . . . ?
C19 C20 C28 C30 -100.9(2) . . . . ?
C21 C20 C28 C29 -47.6(3) . . . . ?
C19 C20 C28 C29 134.6(2) . . . . ?
N3 N4 C31 Si1 -173.74(14) . . . . ?
C34 Si1 C31 N4 11.4(2) . . . . ?
C33 Si1 C31 N4 -110.8(2) . . . . ?
C32 Si1 C31 N4 131.6(2) . . . . ?
